data_7249482
loop_
_publ_author_name
'Paul, Eshani'
'Raza, Rameez'
'Dhara, Subrata Ranjan'
'Baildya, Nabajyoti'
'Ghosh, Kumaresh'

_publ_section_title
;
 6-Aminocoumarin-derived Schiff base gelators: aggregation and sensing of
 CN&#x2212;, Fe3+, Cu2+ and CO2 under different conditions
;
_journal_issue 45
_journal_name_full 'RSC Advances'
_journal_page_first 32759
_journal_page_last 32770
_journal_paper_doi 10.1039/D4RA05503A
_journal_volume 14
_journal_year 2024
_chemical_formula_moiety 'C42 H24 Cu I2 N8 O6'
_chemical_formula_sum 'C42 H24 Cu I2 N8 O6'
_chemical_formula_weight 1054.03
_space_group_crystal_system triclinic
_space_group_IT_number 2
_space_group_name_Hall '-P 1'
_space_group_name_H-M_alt 'P -1'
_atom_sites_solution_hydrogens geom
_audit_creation_date 2024-06-01
_audit_creation_method
;
Olex2 1.5
(compiled 2023.03.06 svn.rbb2c1857 for OlexSys, GUI svn.r6748)
;
_audit_update_record
;
2024-06-08 deposited with the CCDC.	2024-09-20 downloaded from the CCDC.
;
_cell_angle_alpha 93.295(6)
_cell_angle_beta 105.306(6)
_cell_angle_gamma 92.251(6)
_cell_formula_units_Z 1
_cell_length_a 8.4881(17)
_cell_length_b 9.0750(18)
_cell_length_c 14.960(3)
_cell_measurement_reflns_used 3625
_cell_measurement_temperature 298(2)
_cell_measurement_theta_max 24.956
_cell_measurement_theta_min 2.252
_cell_volume 1107.9(4)
_computing_cell_refinement 'SAINT V8.40B (?, 2016)'
_computing_data_reduction 'SAINT V8.40B (?, 2016)'
_computing_molecular_graphics 'Olex2 1.5 (Dolomanov et al., 2009)'
_computing_publication_material 'Olex2 1.5 (Dolomanov et al., 2009)'
_computing_structure_refinement 'XL  (Sheldrick, 2008)'
_diffrn_ambient_temperature 298.00
_diffrn_measured_fraction_theta_full 0.983
_diffrn_measured_fraction_theta_max 0.982
_diffrn_measurement_device_type Bruker
_diffrn_radiation_type MoK\a
_diffrn_radiation_wavelength 0.71073
_diffrn_reflns_av_R_equivalents 0.1270
_diffrn_reflns_av_unetI/netI 0.1492
_diffrn_reflns_Laue_measured_fraction_full 0.983
_diffrn_reflns_Laue_measured_fraction_max 0.982
_diffrn_reflns_limit_h_max 10
_diffrn_reflns_limit_h_min -10
_diffrn_reflns_limit_k_max 10
_diffrn_reflns_limit_k_min -10
_diffrn_reflns_limit_l_max 17
_diffrn_reflns_limit_l_min -17
_diffrn_reflns_number 20628
_diffrn_reflns_point_group_measured_fraction_full 0.983
_diffrn_reflns_point_group_measured_fraction_max 0.982
_diffrn_reflns_theta_full 25.242
_diffrn_reflns_theta_max 25.246
_diffrn_reflns_theta_min 2.252
_diffrn_source_current 1.4
_diffrn_source_power 0.07
_diffrn_source_voltage 50.0
_exptl_absorpt_coefficient_mu 1.940
_exptl_absorpt_correction_T_max 0.7452
_exptl_absorpt_correction_T_min 0.6616
_exptl_absorpt_correction_type multi-scan
_exptl_absorpt_process_details
;
SADABS-2016/2 (Bruker,2016/2) was used for absorption correction.
wR2(int) was 0.0991 before and 0.0783 after correction.
The Ratio of minimum to maximum transmission is 0.8878.
The \l/2 correction factor is Not present.
;
_exptl_crystal_colour Brown
_exptl_crystal_density_diffrn 1.580
_exptl_crystal_description Plate
_exptl_crystal_F_000 515
_exptl_crystal_size_max 0.152
_exptl_crystal_size_mid 0.089
_exptl_crystal_size_min 0.056
_refine_diff_density_max 1.374
_refine_diff_density_min -0.671
_refine_diff_density_rms 0.138
_refine_ls_extinction_method none
_refine_ls_goodness_of_fit_ref 1.062
_refine_ls_hydrogen_treatment constr
_refine_ls_matrix_type full
_refine_ls_number_parameters 268
_refine_ls_number_reflns 3938
_refine_ls_number_restraints 0
_refine_ls_restrained_S_all 1.062
_refine_ls_R_factor_all 0.1975
_refine_ls_R_factor_gt 0.1089
_refine_ls_shift/su_max 0.000
_refine_ls_shift/su_mean 0.000
_refine_ls_structure_factor_coef Fsqd
_refine_ls_weighting_details 'w=1/[\s^2^(Fo^2^)+(0.0117P)^2^+17.4792P] where P=(Fo^2^+2Fc^2^)/3'
_refine_ls_weighting_scheme calc
_refine_ls_wR_factor_gt 0.1656
_refine_ls_wR_factor_ref 0.1987
_reflns_Friedel_coverage 0.000
_reflns_number_gt 2020
_reflns_number_total 3938
_reflns_threshold_expression 'I > 2\s(I)'
_cod_data_source_file d4ra05503a2.cif
_cod_data_source_block kg_ep_15_2_0m_a
_cod_database_code 7249482
_shelx_shelxl_version_number 2019/1
_shelx_space_group_comment
;
The symmetry employed for this shelxl refinement is uniquely defined
by the following loop, which should always be used as a source of
symmetry information in preference to the above space-group names.
They are only intended as comments.
;
_shelx_estimated_absorpt_t_max 0.7452
_shelx_estimated_absorpt_t_min 0.6616
_olex2_refinement_description
;
1.a Aromatic/amide H refined with riding coordinates:
 C3(H3), C4(H4), C5(H5), C6(H6), C8(H8), C9(H9), C12(H12), C16(H16), C17(H17),
 C18(H18), C19(H19), C20(H20)
;
_smtbx_masks_special_details
;
A solvent mask was calculated and 38 electrons were 
found in a volume of 221\%A^3^ in 1 void per unit cell. 
This is consistent with the presence of 
0.143[CH3OH] per Asymmetric Unit 
which account for 36 electrons 
per unit cell.
;
_smtbx_masks_void_probe_radius 1.2
_smtbx_masks_void_truncation_radius 1.2
_olex2_submission_special_instructions 'No special instructions were received'

loop_
_space_group_symop_operation_xyz
'x, y, z'
'-x, -y, -z'

loop_
_atom_site_label
_atom_site_type_symbol
_atom_site_fract_x
_atom_site_fract_y
_atom_site_fract_z
_atom_site_U_iso_or_equiv
_atom_site_adp_type
_atom_site_occupancy
_atom_site_site_symmetry_order
_atom_site_calc_flag
_atom_site_refinement_flags_posn
_atom_site_refinement_flags_adp
_atom_site_refinement_flags_occupancy
_atom_site_disorder_assembly
_atom_site_disorder_group
I1 I 0.41151(16) 0.49403(11) 0.61812(8) 0.0711(4) Uani 1 1 d . . . . .
Cu1 Cu 0.000000 0.500000 0.500000 0.0524(7) Uani 1 2 d S . P . .
O1 O -0.0051(12) 0.6513(9) 0.4179(6) 0.054(3) Uani 1 1 d . . . . .
O2 O 0.4170(14) -0.1094(10) 0.6091(8) 0.064(3) Uani 1 1 d . . . . .
O3 O 0.5795(14) -0.2155(11) 0.7213(8) 0.081(4) Uani 1 1 d . . . . .
N1 N 0.0770(17) 0.7487(14) 0.0274(9) 0.074(4) Uani 1 1 d . . . . .
N3 N 0.090(2) 0.8530(18) -0.2046(10) 0.102(6) Uani 1 1 d . . . . .
N4 N 0.1270(16) 0.6434(13) 0.0760(9) 0.062(4) Uani 1 1 d . . . . .
N5 N 0.1342(14) 0.3813(12) 0.4365(8) 0.053(3) Uani 1 1 d . . . . .
C1 C 0.3387(18) 0.2791(14) 0.5622(11) 0.050(4) Uani 1 1 d . . . . .
C2 C 0.127(2) 0.7467(19) -0.0573(11) 0.069(5) Uani 1 1 d . . . . .
C3 C 0.058(2) 0.8413(18) -0.1210(13) 0.090(6) Uani 1 1 d . . . . .
H3 H -0.016725 0.903712 -0.106115 0.108 Uiso 1 1 calc R U . . .
C4 C 0.203(3) 0.768(2) -0.2186(15) 0.101(7) Uani 1 1 d . . . . .
H4 H 0.234462 0.777337 -0.273223 0.121 Uiso 1 1 calc R U . . .
C5 C 0.279(3) 0.669(3) -0.1608(15) 0.123(9) Uani 1 1 d . . . . .
H5 H 0.356261 0.611051 -0.176694 0.147 Uiso 1 1 calc R U . . .
C6 C 0.240(3) 0.655(2) -0.0781(13) 0.101(7) Uani 1 1 d . . . . .
H6 H 0.287964 0.585057 -0.037662 0.121 Uiso 1 1 calc R U . . .
C7 C 0.0793(19) 0.6476(17) 0.1589(11) 0.060(4) Uani 1 1 d . . . . .
C8 C -0.003(2) 0.7601(18) 0.1919(12) 0.077(5) Uani 1 1 d . . . . .
H8 H -0.039087 0.837877 0.155275 0.092 Uiso 1 1 calc R U . . .
C9 C -0.0313(19) 0.7567(16) 0.2756(11) 0.065(5) Uani 1 1 d . . . . .
H9 H -0.088154 0.832484 0.294790 0.078 Uiso 1 1 calc R U . . .
C10 C 0.0208(18) 0.6446(15) 0.3364(9) 0.051(4) Uani 1 1 d . . . . .
C11 C 0.0951(16) 0.5265(15) 0.3028(10) 0.049(4) Uani 1 1 d . . . . .
C12 C 0.1277(19) 0.5352(16) 0.2160(11) 0.064(5) Uani 1 1 d . . . . .
H12 H 0.185278 0.460694 0.196037 0.077 Uiso 1 1 calc R U . . .
C13 C 0.2145(18) 0.2553(14) 0.4804(11) 0.050(4) Uani 1 1 d . . . . .
C14 C 0.4131(18) 0.1555(16) 0.6059(10) 0.052(4) Uani 1 1 d . . . . .
C15 C 0.352(2) 0.0135(15) 0.5679(11) 0.053(4) Uani 1 1 d . . . . .
C16 C 0.234(2) -0.0085(17) 0.4869(11) 0.064(5) Uani 1 1 d . . . . .
H16 H 0.201101 -0.103810 0.460630 0.076 Uiso 1 1 calc R U . . .
C17 C 0.160(2) 0.1155(16) 0.4421(11) 0.069(5) Uani 1 1 d . . . . .
H17 H 0.076358 0.101832 0.387490 0.083 Uiso 1 1 calc R U . . .
C18 C 0.1563(17) 0.4085(14) 0.3577(10) 0.051(4) Uani 1 1 d . . . . .
H18 H 0.219412 0.343655 0.333657 0.061 Uiso 1 1 calc R U . . .
C19 C 0.542(2) 0.1660(16) 0.6893(12) 0.072(5) Uani 1 1 d . . . . .
H19 H 0.584356 0.258575 0.717081 0.086 Uiso 1 1 calc R U . . .
C20 C 0.603(2) 0.0440(18) 0.7285(13) 0.087(6) Uani 1 1 d . . . . .
H20 H 0.689961 0.052880 0.781992 0.104 Uiso 1 1 calc R U . . .
C21 C 0.537(2) -0.0998(17) 0.6888(13) 0.062(5) Uani 1 1 d . . . . .

loop_
_atom_site_aniso_label
_atom_site_aniso_U_11
_atom_site_aniso_U_22
_atom_site_aniso_U_33
_atom_site_aniso_U_23
_atom_site_aniso_U_13
_atom_site_aniso_U_12
I1 0.0890(9) 0.0424(6) 0.0846(9) 0.0046(5) 0.0262(7) 0.0164(5)
Cu1 0.0667(19) 0.0468(15) 0.0544(17) 0.0158(13) 0.0289(14) 0.0259(13)
O1 0.075(7) 0.037(5) 0.060(7) 0.015(5) 0.029(6) 0.020(5)
O2 0.073(8) 0.050(7) 0.077(8) 0.014(6) 0.028(7) 0.021(6)
O3 0.101(9) 0.054(7) 0.100(9) 0.018(7) 0.041(7) 0.034(7)
N1 0.106(12) 0.067(9) 0.073(10) 0.029(8) 0.060(9) 0.033(8)
N3 0.167(18) 0.099(13) 0.047(10) 0.019(9) 0.040(11) 0.004(12)
N4 0.079(10) 0.054(8) 0.061(9) 0.019(7) 0.027(8) 0.014(7)
N5 0.069(9) 0.043(7) 0.058(8) 0.017(6) 0.034(7) 0.013(6)
C1 0.049(10) 0.039(8) 0.068(11) -0.002(8) 0.026(9) 0.017(7)
C2 0.090(14) 0.072(12) 0.049(10) 0.018(9) 0.020(10) 0.022(10)
C3 0.138(18) 0.057(11) 0.084(14) 0.007(10) 0.042(13) 0.029(11)
C4 0.13(2) 0.098(17) 0.098(18) 0.000(14) 0.081(16) -0.004(14)
C5 0.13(2) 0.16(2) 0.106(18) 0.050(17) 0.082(16) 0.062(18)
C6 0.126(18) 0.108(16) 0.091(15) 0.057(12) 0.051(14) 0.052(14)
C7 0.069(12) 0.057(10) 0.063(11) 0.012(9) 0.034(9) -0.007(9)
C8 0.112(15) 0.063(11) 0.077(13) 0.012(9) 0.056(12) 0.028(10)
C9 0.073(12) 0.060(10) 0.069(12) 0.009(9) 0.025(10) 0.030(9)
C10 0.079(11) 0.047(9) 0.042(9) 0.024(7) 0.033(8) 0.031(8)
C11 0.043(9) 0.044(9) 0.060(10) -0.007(7) 0.012(8) 0.012(7)
C12 0.080(12) 0.051(10) 0.071(12) 0.016(9) 0.033(10) 0.036(9)
C13 0.056(10) 0.031(8) 0.074(11) 0.005(8) 0.036(9) 0.000(7)
C14 0.059(11) 0.060(10) 0.044(9) 0.009(8) 0.020(8) 0.020(8)
C15 0.080(12) 0.033(8) 0.062(11) 0.017(8) 0.040(10) 0.021(8)
C16 0.089(13) 0.053(10) 0.051(11) -0.001(8) 0.020(10) 0.024(9)
C17 0.102(14) 0.045(10) 0.074(12) 0.009(9) 0.043(11) 0.010(10)
C18 0.053(10) 0.043(8) 0.067(11) 0.008(8) 0.029(8) 0.024(7)
C19 0.089(13) 0.041(9) 0.083(13) 0.002(9) 0.014(11) 0.020(9)
C20 0.090(14) 0.060(12) 0.107(15) 0.024(11) 0.017(12) 0.006(11)
C21 0.055(11) 0.040(10) 0.100(15) 0.013(10) 0.032(11) 0.016(9)

loop_
_atom_type_symbol
_atom_type_description
_atom_type_scat_dispersion_real
_atom_type_scat_dispersion_imag
_atom_type_scat_source
C C 0.0033 0.0016 'International Tables Vol C Tables 4.2.6.8 and 6.1.1.4'
H H 0.0000 0.0000 'International Tables Vol C Tables 4.2.6.8 and 6.1.1.4'
Cu Cu 0.3201 1.2651 'International Tables Vol C Tables 4.2.6.8 and 6.1.1.4'
I I -0.4742 1.8119 'International Tables Vol C Tables 4.2.6.8 and 6.1.1.4'
N N 0.0061 0.0033 'International Tables Vol C Tables 4.2.6.8 and 6.1.1.4'
O O 0.0106 0.0060 'International Tables Vol C Tables 4.2.6.8 and 6.1.1.4'

loop_
_geom_angle_atom_site_label_1
_geom_angle_atom_site_label_2
_geom_angle_atom_site_label_3
_geom_angle
_geom_angle_site_symmetry_1
_geom_angle_site_symmetry_3
_geom_angle_publ_flag
O1 Cu1 O1 180.0 2_566 . ?
O1 Cu1 N5 91.0(4) . . ?
O1 Cu1 N5 91.0(4) 2_566 2_566 ?
O1 Cu1 N5 89.0(4) 2_566 . ?
O1 Cu1 N5 89.0(4) . 2_566 ?
N5 Cu1 N5 180.0 2_566 . ?
C10 O1 Cu1 129.2(8) . . ?
C21 O2 C15 122.1(13) . . ?
N4 N1 C2 113.3(13) . . ?
C4 N3 C3 114.0(17) . . ?
N1 N4 C7 112.8(12) . . ?
C13 N5 Cu1 119.5(9) . . ?
C18 N5 Cu1 123.8(9) . . ?
C18 N5 C13 116.6(11) . . ?
C13 C1 I1 119.7(10) . . ?
C13 C1 C14 118.8(13) . . ?
C14 C1 I1 121.5(12) . . ?
C3 C2 N1 117.6(16) . . ?
C3 C2 C6 117.8(16) . . ?
C6 C2 N1 124.6(15) . . ?
N3 C3 C2 125.5(17) . . ?
N3 C3 H3 117.3 . . ?
C2 C3 H3 117.3 . . ?
N3 C4 H4 117.2 . . ?
N3 C4 C5 125.5(19) . . ?
C5 C4 H4 117.2 . . ?
C4 C5 H5 120.3 . . ?
C4 C5 C6 119(2) . . ?
C6 C5 H5 120.3 . . ?
C2 C6 H6 121.2 . . ?
C5 C6 C2 117.6(17) . . ?
C5 C6 H6 121.2 . . ?
C8 C7 N4 126.3(14) . . ?
C12 C7 N4 116.7(14) . . ?
C12 C7 C8 116.9(14) . . ?
C7 C8 H8 119.7 . . ?
C9 C8 C7 120.6(15) . . ?
C9 C8 H8 119.7 . . ?
C8 C9 H9 118.2 . . ?
C8 C9 C10 123.6(14) . . ?
C10 C9 H9 118.2 . . ?
O1 C10 C9 120.3(12) . . ?
O1 C10 C11 122.9(12) . . ?
C11 C10 C9 116.8(13) . . ?
C10 C11 C12 118.2(13) . . ?
C10 C11 C18 122.3(13) . . ?
C12 C11 C18 119.0(12) . . ?
C7 C12 C11 123.6(13) . . ?
C7 C12 H12 118.2 . . ?
C11 C12 H12 118.2 . . ?
C1 C13 N5 119.2(12) . . ?
C17 C13 N5 119.1(15) . . ?
C17 C13 C1 121.7(14) . . ?
C1 C14 C19 124.0(14) . . ?
C15 C14 C1 118.6(14) . . ?
C15 C14 C19 117.3(14) . . ?
O2 C15 C14 120.7(15) . . ?
C16 C15 O2 117.3(14) . . ?
C16 C15 C14 121.9(13) . . ?
C15 C16 H16 120.3 . . ?
C15 C16 C17 119.4(15) . . ?
C17 C16 H16 120.3 . . ?
C13 C17 C16 119.3(16) . . ?
C13 C17 H17 120.3 . . ?
C16 C17 H17 120.3 . . ?
N5 C18 C11 127.2(13) . . ?
N5 C18 H18 116.4 . . ?
C11 C18 H18 116.4 . . ?
C14 C19 H19 119.6 . . ?
C20 C19 C14 120.8(16) . . ?
C20 C19 H19 119.6 . . ?
C19 C20 H20 119.7 . . ?
C19 C20 C21 120.7(18) . . ?
C21 C20 H20 119.7 . . ?
O2 C21 C20 118.3(15) . . ?
O3 C21 O2 116.3(15) . . ?
O3 C21 C20 125.3(18) . . ?

loop_
_geom_bond_atom_site_label_1
_geom_bond_atom_site_label_2
_geom_bond_distance
_geom_bond_site_symmetry_2
_geom_bond_publ_flag
I1 C1 2.081(14) . ?
Cu1 O1 1.888(8) 2_566 ?
Cu1 O1 1.889(8) . ?
Cu1 N5 1.977(11) 2_566 ?
Cu1 N5 1.977(11) . ?
O1 C10 1.292(14) . ?
O2 C15 1.371(15) . ?
O2 C21 1.344(18) . ?
O3 C21 1.211(16) . ?
N1 N4 1.253(14) . ?
N1 C2 1.440(18) . ?
N3 C3 1.35(2) . ?
N3 C4 1.31(2) . ?
N4 C7 1.403(17) . ?
N5 C13 1.454(16) . ?
N5 C18 1.278(15) . ?
C1 C13 1.389(19) . ?
C1 C14 1.416(18) . ?
C2 C3 1.35(2) . ?
C2 C6 1.38(2) . ?
C3 H3 0.9300 . ?
C4 H4 0.9300 . ?
C4 C5 1.34(3) . ?
C5 H5 0.9300 . ?
C5 C6 1.37(2) . ?
C6 H6 0.9300 . ?
C7 C8 1.399(19) . ?
C7 C12 1.374(18) . ?
C8 H8 0.9300 . ?
C8 C9 1.336(19) . ?
C9 H9 0.9300 . ?
C9 C10 1.410(17) . ?
C10 C11 1.400(17) . ?
C11 C12 1.403(18) . ?
C11 C18 1.418(17) . ?
C12 H12 0.9300 . ?
C13 C17 1.371(18) . ?
C14 C15 1.401(19) . ?
C14 C19 1.42(2) . ?
C15 C16 1.350(19) . ?
C16 H16 0.9300 . ?
C16 C17 1.423(19) . ?
C17 H17 0.9300 . ?
C18 H18 0.9300 . ?
C19 H19 0.9300 . ?
C19 C20 1.341(19) . ?
C20 H20 0.9300 . ?
C20 C21 1.43(2) . ?

loop_
_geom_torsion_atom_site_label_1
_geom_torsion_atom_site_label_2
_geom_torsion_atom_site_label_3
_geom_torsion_atom_site_label_4
_geom_torsion
_geom_torsion_site_symmetry_1
_geom_torsion_site_symmetry_2
_geom_torsion_site_symmetry_3
_geom_torsion_site_symmetry_4
_geom_torsion_publ_flag
I1 C1 C13 N5 -1.8(17) . . . . ?
I1 C1 C13 C17 -178.6(11) . . . . ?
I1 C1 C14 C15 176.0(10) . . . . ?
I1 C1 C14 C19 0(2) . . . . ?
Cu1 O1 C10 C9 162.6(11) . . . . ?
Cu1 O1 C10 C11 -15(2) . . . . ?
Cu1 N5 C13 C1 -66.3(15) . . . . ?
Cu1 N5 C13 C17 110.6(13) . . . . ?
Cu1 N5 C18 C11 2(2) . . . . ?
O1 C10 C11 C12 -175.6(14) . . . . ?
O1 C10 C11 C18 -4(2) . . . . ?
O2 C15 C16 C17 179.1(12) . . . . ?
N1 N4 C7 C8 -5(2) . . . . ?
N1 N4 C7 C12 179.4(14) . . . . ?
N1 C2 C3 N3 -179.1(17) . . . . ?
N1 C2 C6 C5 -178.1(19) . . . . ?
N3 C4 C5 C6 -2(4) . . . . ?
N4 N1 C2 C3 169.7(16) . . . . ?
N4 N1 C2 C6 -10(3) . . . . ?
N4 C7 C8 C9 -175.0(16) . . . . ?
N4 C7 C12 C11 177.6(14) . . . . ?
N5 Cu1 O1 C10 -159.6(13) 2_566 . . . ?
N5 Cu1 O1 C10 20.4(13) . . . . ?
N5 C13 C17 C16 -177.4(12) . . . . ?
C1 C13 C17 C16 -1(2) . . . . ?
C1 C14 C15 O2 -178.4(12) . . . . ?
C1 C14 C15 C16 6(2) . . . . ?
C1 C14 C19 C20 177.8(15) . . . . ?
C2 N1 N4 C7 179.1(13) . . . . ?
C3 N3 C4 C5 4(3) . . . . ?
C3 C2 C6 C5 2(3) . . . . ?
C4 N3 C3 C2 -4(3) . . . . ?
C4 C5 C6 C2 -2(4) . . . . ?
C6 C2 C3 N3 1(3) . . . . ?
C7 C8 C9 C10 1(3) . . . . ?
C8 C7 C12 C11 2(2) . . . . ?
C8 C9 C10 O1 177.4(16) . . . . ?
C8 C9 C10 C11 -5(2) . . . . ?
C9 C10 C11 C12 6(2) . . . . ?
C9 C10 C11 C18 178.5(14) . . . . ?
C10 C11 C12 C7 -5(2) . . . . ?
C10 C11 C18 N5 10(2) . . . . ?
C12 C7 C8 C9 1(3) . . . . ?
C12 C11 C18 N5 -177.8(15) . . . . ?
C13 N5 C18 C11 -178.2(14) . . . . ?
C13 C1 C14 C15 -4(2) . . . . ?
C13 C1 C14 C19 179.5(14) . . . . ?
C14 C1 C13 N5 178.3(12) . . . . ?
C14 C1 C13 C17 1(2) . . . . ?
C14 C15 C16 C17 -5(2) . . . . ?
C14 C19 C20 C21 -2(3) . . . . ?
C15 O2 C21 O3 176.3(13) . . . . ?
C15 O2 C21 C20 -4(2) . . . . ?
C15 C14 C19 C20 1(2) . . . . ?
C15 C16 C17 C13 2(2) . . . . ?
C18 N5 C13 C1 113.5(15) . . . . ?
C18 N5 C13 C17 -69.5(18) . . . . ?
C18 C11 C12 C7 -177.6(14) . . . . ?
C19 C14 C15 O2 -2(2) . . . . ?
C19 C14 C15 C16 -177.2(14) . . . . ?
C19 C20 C21 O2 3(3) . . . . ?
C19 C20 C21 O3 -176.7(16) . . . . ?
C21 O2 C15 C14 3(2) . . . . ?
C21 O2 C15 C16 178.7(14) . . . . ?

loop_
_smtbx_masks_void_nr
_smtbx_masks_void_average_x
_smtbx_masks_void_average_y
_smtbx_masks_void_average_z
_smtbx_masks_void_volume
_smtbx_masks_void_count_electrons
_smtbx_masks_void_content
1 0.500 -0.891 0.000 221.3 37.8 '2 CH3OH'
